data_7044020
loop_
_publ_author_name
'Hohloch, Stephan'
'Pankhurst, James R.'
'Jaekel, Esther E.'
'Parker, Bernard F.'
'Lussier, Daniel J.'
'Garner, Mary E.'
'Booth, Corwin H.'
'Love, Jason B.'
'Arnold, John'

_publ_section_title
;
 Benzoquinonoid-bridged dinuclear actinide complexes
;
_journal_name_full 'Dalton Trans.'
_journal_paper_doi 10.1039/C7DT02728A
_journal_year 2017
_chemical_formula_sum 'C42 H48 Cl2 N14 Th2'
_chemical_formula_weight 1283.92
_chemical_properties_physical ', Air-sensitive,Moisture-sensitive,Oxygen-sensitive'
_space_group_crystal_system monoclinic
_space_group_IT_number 14
_space_group_name_Hall '-P 2yn'
_space_group_name_H-M_alt 'P 1 21/n 1'
_symmetry_space_group_name_Hall '-P 2yn'
_symmetry_space_group_name_H-M 'P 1 21/n 1'
_atom_sites_solution_hydrogens geom
_audit_creation_method SHELXL-2014/7
_audit_update_record
;
2016-10-16 deposited with the CCDC.
2017-08-14 downloaded from the CCDC.
;
_cell_angle_alpha 90
_cell_angle_beta 95.5180(10)
_cell_angle_gamma 90
_cell_formula_units_Z 2
_cell_length_a 13.3667(4)
_cell_length_b 9.8584(3)
_cell_length_c 16.0849(5)
_cell_measurement_reflns_used 3920
_cell_measurement_temperature 100(2)
_cell_measurement_theta_max 26.39
_cell_measurement_theta_min 1.89
_cell_volume 2109.75(11)
_computing_cell_refinement 'Bruker ApexII suite, 2015'
_computing_data_collection 'Bruker ApexII suite, 2015'
_computing_data_reduction 'Bruker ApexII suite, 2015'
_computing_structure_refinement 'SHELXL-2014/7 (Sheldrick, 2014)'
_diffrn_ambient_temperature 100(2)
_diffrn_measured_fraction_theta_full 1.000
_diffrn_measured_fraction_theta_max 0.988
_diffrn_measurement_device_type 'Bruker Kappa Quazar'
_diffrn_measurement_method 'omega phi scans'
_diffrn_radiation_type MoK\a
_diffrn_radiation_wavelength 0.71073
_diffrn_reflns_av_R_equivalents 0.0437
_diffrn_reflns_av_unetI/netI 0.0387
_diffrn_reflns_Laue_measured_fraction_full 1.000
_diffrn_reflns_Laue_measured_fraction_max 0.988
_diffrn_reflns_limit_h_max 16
_diffrn_reflns_limit_h_min -16
_diffrn_reflns_limit_k_max 12
_diffrn_reflns_limit_k_min -10
_diffrn_reflns_limit_l_max 19
_diffrn_reflns_limit_l_min -20
_diffrn_reflns_number 16056
_diffrn_reflns_point_group_measured_fraction_full 1.000
_diffrn_reflns_point_group_measured_fraction_max 0.988
_diffrn_reflns_theta_full 25.242
_diffrn_reflns_theta_max 26.396
_diffrn_reflns_theta_min 1.894
_exptl_absorpt_coefficient_mu 7.218
_exptl_absorpt_correction_T_max 0.745
_exptl_absorpt_correction_T_min 0.472
_exptl_absorpt_correction_type multi-scan
_exptl_absorpt_process_details 'Blessing, 1995'
_exptl_crystal_colour colourless
_exptl_crystal_density_diffrn 2.021
_exptl_crystal_description plate
_exptl_crystal_F_000 1224
_exptl_crystal_size_max 0.200
_exptl_crystal_size_mid 0.100
_exptl_crystal_size_min 0.050
_refine_diff_density_max 1.669
_refine_diff_density_min -0.852
_refine_diff_density_rms 0.132
_refine_ls_extinction_method none
_refine_ls_goodness_of_fit_ref 1.078
_refine_ls_hydrogen_treatment constr
_refine_ls_matrix_type full
_refine_ls_number_parameters 271
_refine_ls_number_reflns 4272
_refine_ls_number_restraints 0
_refine_ls_restrained_S_all 1.078
_refine_ls_R_factor_all 0.0249
_refine_ls_R_factor_gt 0.0222
_refine_ls_shift/su_max 0.004
_refine_ls_shift/su_mean 0.000
_refine_ls_structure_factor_coef Fsqd
_refine_ls_weighting_details 'w=1/[\s^2^(Fo^2^)+(0.0172P)^2^+1.8275P] where P=(Fo^2^+2Fc^2^)/3'
_refine_ls_weighting_scheme calc
_refine_ls_wR_factor_gt 0.0532
_refine_ls_wR_factor_ref 0.0547
_reflns_Friedel_coverage 0.000
_reflns_number_gt 3920
_reflns_number_total 4272
_reflns_threshold_expression 'I > 2\s(I)'
_cod_data_source_file c7dt02728a2.cif
_cod_data_source_block shelx
_cod_database_code 7044020
_shelx_shelxl_version_number 2014/7
_shelx_space_group_comment
;
The symmetry employed for this shelxl refinement is uniquely defined
by the following loop, which should always be used as a source of
symmetry information in preference to the above space-group names.
They are only intended as comments.
;
_shelx_estimated_absorpt_t_min 0.326
_shelx_estimated_absorpt_t_max 0.714

loop_
_space_group_symop_operation_xyz
'x, y, z'
'-x+1/2, y+1/2, -z+1/2'
'-x, -y, -z'
'x-1/2, -y-1/2, z-1/2'

loop_
_atom_site_label
_atom_site_type_symbol
_atom_site_fract_x
_atom_site_fract_y
_atom_site_fract_z
_atom_site_U_iso_or_equiv
_atom_site_adp_type
_atom_site_occupancy
_atom_site_site_symmetry_order
_atom_site_calc_flag
_atom_site_refinement_flags_posn
_atom_site_refinement_flags_adp
Th1 Th 0.34618(2) 0.45665(2) 0.54823(2) 0.01266(5) Uani 1 1 d . .
Cl1 Cl 0.44114(6) 0.62672(8) 0.43032(4) 0.01647(16) Uani 1 1 d . .
N11 N 0.4310(2) 0.6674(3) 0.63143(17) 0.0191(6) Uani 1 1 d . .
N1 N 0.2923(2) 0.2481(3) 0.65165(16) 0.0199(6) Uani 1 1 d . .
N21 N 0.2662(2) 0.3772(3) 0.39760(16) 0.0170(6) Uani 1 1 d . .
N31 N 0.20670(19) 0.6401(3) 0.51268(16) 0.0169(6) Uani 1 1 d . .
N20 N 0.3328(2) 0.2298(3) 0.49273(17) 0.0181(6) Uani 1 1 d . .
N10 N 0.3919(2) 0.4769(3) 0.69529(17) 0.0191(6) Uani 1 1 d . .
N30 N 0.1752(2) 0.4460(3) 0.57622(18) 0.0205(7) Uani 1 1 d . .
C23 C 0.2298(2) 0.1429(4) 0.3664(2) 0.0205(7) Uani 1 1 d . .
H23 H 0.2337 0.0500 0.3821 0.025 Uiso 1 1 calc R U
C16 C 0.4765(3) 0.7874(4) 0.6282(2) 0.0220(8) Uani 1 1 d . .
H16 H 0.4631 0.8409 0.5793 0.026 Uiso 1 1 calc R U
C20 C 0.3526(3) 0.1299(4) 0.6299(2) 0.0252(8) Uani 1 1 d . .
H20A H 0.3323 0.0492 0.6608 0.030 Uiso 1 1 calc R U
H20B H 0.4246 0.1478 0.6469 0.030 Uiso 1 1 calc R U
C31 C 0.1245(3) 0.3547(4) 0.6286(2) 0.0235(8) Uani 1 1 d . .
H31A H 0.0543 0.3393 0.6047 0.028 Uiso 1 1 calc R U
H31B H 0.1234 0.3930 0.6854 0.028 Uiso 1 1 calc R U
C32 C 0.1386(3) 0.5690(4) 0.5548(2) 0.0174(7) Uani 1 1 d . .
C22 C 0.2766(2) 0.2440(3) 0.4188(2) 0.0176(7) Uani 1 1 d . .
C35 C 0.0962(3) 0.8306(4) 0.5014(2) 0.0273(9) Uani 1 1 d . .
H35 H 0.0827 0.9204 0.4821 0.033 Uiso 1 1 calc R U
C15 C 0.5419(3) 0.8376(4) 0.6919(2) 0.0244(8) Uani 1 1 d . .
H15 H 0.5697 0.9259 0.6890 0.029 Uiso 1 1 calc R U
C12 C 0.4492(3) 0.5892(4) 0.7008(2) 0.0200(7) Uani 1 1 d . .
C33 C 0.0469(2) 0.6297(4) 0.5716(2) 0.0228(8) Uani 1 1 d . .
H33 H 0.0000 0.5817 0.6013 0.027 Uiso 1 1 calc R U
C21 C 0.3380(3) 0.1011(4) 0.5353(2) 0.0251(8) Uani 1 1 d . .
H21A H 0.3950 0.0471 0.5182 0.030 Uiso 1 1 calc R U
H21B H 0.2752 0.0492 0.5212 0.030 Uiso 1 1 calc R U
C26 C 0.2147(3) 0.4113(4) 0.3254(2) 0.0194(7) Uani 1 1 d . .
H26 H 0.2080 0.5047 0.3117 0.023 Uiso 1 1 calc R U
C14 C 0.5661(3) 0.7541(4) 0.7610(2) 0.0267(8) Uani 1 1 d . .
H14 H 0.6138 0.7842 0.8048 0.032 Uiso 1 1 calc R U
C13 C 0.5222(3) 0.6299(4) 0.7667(2) 0.0217(7) Uani 1 1 d . .
H13 H 0.5397 0.5722 0.8131 0.026 Uiso 1 1 calc R U
C10 C 0.3129(3) 0.2802(4) 0.7423(2) 0.0251(8) Uani 1 1 d . .
H10A H 0.3249 0.1951 0.7744 0.030 Uiso 1 1 calc R U
H10B H 0.2535 0.3256 0.7622 0.030 Uiso 1 1 calc R U
C30 C 0.1832(3) 0.2229(4) 0.6317(2) 0.0235(8) Uani 1 1 d . .
H30A H 0.1588 0.1626 0.6747 0.028 Uiso 1 1 calc R U
H30B H 0.1719 0.1764 0.5770 0.028 Uiso 1 1 calc R U
C25 C 0.1708(3) 0.3179(4) 0.2701(2) 0.0222(8) Uani 1 1 d . .
H25 H 0.1365 0.3454 0.2184 0.027 Uiso 1 1 calc R U
C36 C 0.1850(3) 0.7662(4) 0.4882(2) 0.0233(8) Uani 1 1 d . .
H36 H 0.2330 0.8146 0.4600 0.028 Uiso 1 1 calc R U
C11 C 0.4032(3) 0.3713(4) 0.7575(2) 0.0224(8) Uani 1 1 d . .
H11A H 0.4065 0.4109 0.8143 0.027 Uiso 1 1 calc R U
H11B H 0.4657 0.3194 0.7523 0.027 Uiso 1 1 calc R U
C34 C 0.0274(3) 0.7593(4) 0.5440(2) 0.0283(9) Uani 1 1 d . .
H34 H -0.0343 0.8012 0.5542 0.034 Uiso 1 1 calc R U
C24 C 0.1783(2) 0.1819(4) 0.2921(2) 0.0226(8) Uani 1 1 d . .
H24 H 0.1476 0.1151 0.2555 0.027 Uiso 1 1 calc R U

loop_
_atom_site_aniso_label
_atom_site_aniso_U_11
_atom_site_aniso_U_22
_atom_site_aniso_U_33
_atom_site_aniso_U_23
_atom_site_aniso_U_13
_atom_site_aniso_U_12
Th1 0.01213(8) 0.01374(9) 0.01231(8) 0.00112(4) 0.00218(5) -0.00050(4)
Cl1 0.0159(4) 0.0182(4) 0.0154(4) 0.0046(3) 0.0026(3) 0.0006(3)
N11 0.0198(14) 0.0188(16) 0.0191(14) -0.0004(12) 0.0037(11) -0.0021(12)
N1 0.0190(15) 0.0237(17) 0.0170(14) 0.0030(12) 0.0020(11) -0.0025(12)
N21 0.0190(14) 0.0166(16) 0.0157(13) -0.0019(11) 0.0025(11) -0.0032(12)
N31 0.0144(13) 0.0197(16) 0.0161(13) -0.0023(12) -0.0003(11) 0.0006(12)
N20 0.0220(15) 0.0144(15) 0.0182(14) 0.0010(11) 0.0022(11) -0.0005(12)
N10 0.0248(16) 0.0183(16) 0.0139(14) 0.0017(11) 0.0009(12) -0.0010(12)
N30 0.0158(15) 0.0248(18) 0.0215(16) 0.0058(12) 0.0038(12) -0.0028(12)
C23 0.0217(17) 0.0149(18) 0.0254(17) -0.0014(14) 0.0041(14) -0.0029(14)
C16 0.0247(18) 0.0177(19) 0.0244(17) 0.0009(15) 0.0069(14) 0.0032(15)
C20 0.030(2) 0.019(2) 0.0265(18) 0.0054(15) 0.0013(15) 0.0013(16)
C31 0.0182(17) 0.033(2) 0.0195(17) 0.0019(15) 0.0015(13) -0.0031(16)
C32 0.0163(17) 0.0209(19) 0.0142(16) -0.0045(14) -0.0023(13) -0.0018(14)
C22 0.0172(17) 0.0178(19) 0.0186(16) -0.0008(13) 0.0060(13) 0.0002(14)
C35 0.036(2) 0.017(2) 0.0268(19) -0.0062(15) -0.0085(16) 0.0088(16)
C15 0.0224(18) 0.021(2) 0.0307(19) -0.0063(16) 0.0080(15) -0.0045(15)
C12 0.0193(17) 0.0218(19) 0.0192(17) -0.0044(15) 0.0045(14) 0.0013(15)
C33 0.0162(16) 0.033(2) 0.0194(17) -0.0061(15) -0.0002(13) -0.0010(16)
C21 0.032(2) 0.020(2) 0.0236(18) 0.0041(15) 0.0032(15) 0.0027(16)
C26 0.0201(17) 0.0175(18) 0.0210(17) 0.0023(14) 0.0034(14) 0.0041(14)
C14 0.0183(18) 0.035(2) 0.0270(19) -0.0117(16) 0.0038(15) -0.0035(16)
C13 0.0240(18) 0.023(2) 0.0179(16) -0.0024(14) 0.0030(14) 0.0037(15)
C10 0.0276(19) 0.031(2) 0.0161(16) 0.0082(15) 0.0012(14) -0.0023(16)
C30 0.0241(18) 0.025(2) 0.0214(17) 0.0066(15) 0.0016(14) -0.0073(16)
C25 0.0193(17) 0.030(2) 0.0170(16) 0.0010(15) -0.0022(13) -0.0010(15)
C36 0.0262(19) 0.021(2) 0.0212(17) -0.0013(15) -0.0045(14) -0.0014(15)
C11 0.0248(18) 0.026(2) 0.0157(16) 0.0026(15) -0.0016(13) -0.0020(16)
C34 0.0192(18) 0.039(2) 0.0259(19) -0.0147(17) -0.0041(15) 0.0100(17)
C24 0.0158(17) 0.028(2) 0.0243(18) -0.0056(15) 0.0026(14) -0.0013(15)

loop_
_atom_type_symbol
_atom_type_description
_atom_type_scat_dispersion_real
_atom_type_scat_dispersion_imag
_atom_type_scat_source
C C 0.0033 0.0016 'International Tables Vol C Tables 4.2.6.8 and 6.1.1.4'
H H 0.0000 0.0000 'International Tables Vol C Tables 4.2.6.8 and 6.1.1.4'
N N 0.0061 0.0033 'International Tables Vol C Tables 4.2.6.8 and 6.1.1.4'
Cl Cl 0.1484 0.1585 'International Tables Vol C Tables 4.2.6.8 and 6.1.1.4'
Th Th -7.2400 8.8979 'International Tables Vol C Tables 4.2.6.8 and 6.1.1.4'

loop_
_geom_angle_atom_site_label_1
_geom_angle_atom_site_label_2
_geom_angle_atom_site_label_3
_geom_angle
_geom_angle_site_symmetry_1
_geom_angle_site_symmetry_3
N30 Th1 N10 88.57(10) . .
N30 Th1 N20 89.48(10) . .
N10 Th1 N20 116.53(9) . .
N30 Th1 N31 52.71(9) . .
N10 Th1 N31 105.46(9) . .
N20 Th1 N31 122.27(9) . .
N30 Th1 N11 108.05(9) . .
N10 Th1 N11 51.90(9) . .
N20 Th1 N11 157.38(9) . .
N31 Th1 N11 80.26(8) . .
N30 Th1 N21 81.40(9) . .
N10 Th1 N21 164.38(9) . .
N20 Th1 N21 51.85(9) . .
N31 Th1 N21 77.88(8) . .
N11 Th1 N21 142.96(8) . .
N30 Th1 N1 62.92(9) . .
N10 Th1 N1 61.77(9) . .
N20 Th1 N1 61.39(9) . .
N31 Th1 N1 114.88(8) . .
N11 Th1 N1 113.46(8) . .
N21 Th1 N1 102.81(8) . .
N30 Th1 Cl1 129.55(7) . .
N10 Th1 Cl1 120.65(7) . .
N20 Th1 Cl1 108.34(7) . .
N31 Th1 Cl1 78.82(6) . .
N11 Th1 Cl1 71.77(6) . .
N21 Th1 Cl1 74.89(6) . .
N1 Th1 Cl1 165.62(6) . .
N30 Th1 Cl1 154.27(7) . 3_666
N10 Th1 Cl1 75.88(8) . 3_666
N20 Th1 Cl1 79.68(7) . 3_666
N31 Th1 Cl1 151.14(6) . 3_666
N11 Th1 Cl1 78.45(6) . 3_666
N21 Th1 Cl1 108.78(6) . 3_666
N1 Th1 Cl1 91.50(6) . 3_666
Cl1 Th1 Cl1 76.17(2) . 3_666
N30 Th1 C12 103.81(10) . .
N10 Th1 C12 25.93(10) . .
N20 Th1 C12 136.11(9) . .
N31 Th1 C12 97.99(9) . .
N11 Th1 C12 26.98(9) . .
N21 Th1 C12 169.62(9) . .
N1 Th1 C12 87.57(9) . .
Cl1 Th1 C12 95.03(7) . .
Cl1 Th1 C12 70.35(7) 3_666 .
N30 Th1 C32 25.67(9) . .
N10 Th1 C32 94.79(10) . .
N20 Th1 C32 108.66(9) . .
N31 Th1 C32 27.32(9) . .
N11 Th1 C32 92.56(9) . .
N21 Th1 C32 81.32(8) . .
N1 Th1 C32 87.62(9) . .
Cl1 Th1 C32 105.83(7) . .
Cl1 Th1 C32 169.78(6) 3_666 .
C12 Th1 C32 99.44(9) . .
N30 Th1 C22 82.10(9) . .
N10 Th1 C22 140.10(9) . .
N20 Th1 C22 25.55(9) . .
N31 Th1 C22 99.34(8) . .
N11 Th1 C22 165.93(9) . .
N21 Th1 C22 26.61(9) . .
N1 Th1 C22 79.62(8) . .
Cl1 Th1 C22 94.30(6) . .
Cl1 Th1 C22 96.67(6) 3_666 .
C12 Th1 C22 161.62(9) . .
C32 Th1 C22 93.18(9) . .
Th1 Cl1 Th1 103.83(2) . 3_666
C16 N11 C12 119.3(3) . .
C16 N11 Th1 147.7(2) . .
C12 N11 Th1 90.2(2) . .
C20 N1 C30 111.4(3) . .
C20 N1 C10 110.2(3) . .
C30 N1 C10 109.4(3) . .
C20 N1 Th1 105.2(2) . .
C30 N1 Th1 107.45(19) . .
C10 N1 Th1 113.2(2) . .
C26 N21 C22 119.5(3) . .
C26 N21 Th1 147.6(2) . .
C22 N21 Th1 91.92(18) . .
C36 N31 C32 119.1(3) . .
C36 N31 Th1 147.3(2) . .
C32 N31 Th1 91.79(19) . .
C22 N20 C21 120.4(3) . .
C22 N20 Th1 104.2(2) . .
C21 N20 Th1 130.0(2) . .
C12 N10 C11 121.8(3) . .
C12 N10 Th1 102.9(2) . .
C11 N10 Th1 128.7(2) . .
C32 N30 C31 122.2(3) . .
C32 N30 Th1 104.2(2) . .
C31 N30 Th1 130.7(2) . .
C24 C23 C22 118.6(3) . .
C24 C23 H23 120.7 . .
C22 C23 H23 120.7 . .
N11 C16 C15 123.4(3) . .
N11 C16 H16 118.3 . .
C15 C16 H16 118.3 . .
N1 C20 C21 111.0(3) . .
N1 C20 H20A 109.4 . .
C21 C20 H20A 109.4 . .
N1 C20 H20B 109.4 . .
C21 C20 H20B 109.4 . .
H20A C20 H20B 108.0 . .
N30 C31 C30 106.4(3) . .
N30 C31 H31A 110.4 . .
C30 C31 H31A 110.4 . .
N30 C31 H31B 110.4 . .
C30 C31 H31B 110.4 . .
H31A C31 H31B 108.6 . .
N30 C32 N31 110.2(3) . .
N30 C32 C33 129.5(3) . .
N31 C32 C33 120.3(3) . .
N30 C32 Th1 50.11(18) . .
N31 C32 Th1 60.89(17) . .
C33 C32 Th1 170.2(2) . .
N20 C22 N21 110.8(3) . .
N20 C22 C23 129.1(3) . .
N21 C22 C23 120.2(3) . .
N20 C22 Th1 50.22(16) . .
N21 C22 Th1 61.47(16) . .
C23 C22 Th1 170.2(2) . .
C36 C35 C34 117.6(3) . .
C36 C35 H35 121.2 . .
C34 C35 H35 121.2 . .
C16 C15 C14 117.7(3) . .
C16 C15 H15 121.2 . .
C14 C15 H15 121.2 . .
N10 C12 N11 111.0(3) . .
N10 C12 C13 128.7(3) . .
N11 C12 C13 120.3(3) . .
N10 C12 Th1 51.16(16) . .
N11 C12 Th1 62.83(17) . .
C13 C12 Th1 163.4(2) . .
C34 C33 C32 118.3(4) . .
C34 C33 H33 120.8 . .
C32 C33 H33 120.8 . .
N20 C21 C20 107.6(3) . .
N20 C21 H21A 110.2 . .
C20 C21 H21A 110.2 . .
N20 C21 H21B 110.2 . .
C20 C21 H21B 110.2 . .
H21A C21 H21B 108.5 . .
N21 C26 C25 123.2(3) . .
N21 C26 H26 118.4 . .
C25 C26 H26 118.4 . .
C13 C14 C15 120.9(3) . .
C13 C14 H14 119.6 . .
C15 C14 H14 119.6 . .
C14 C13 C12 118.1(3) . .
C14 C13 H13 120.9 . .
C12 C13 H13 120.9 . .
N1 C10 C11 110.8(3) . .
N1 C10 H10A 109.5 . .
C11 C10 H10A 109.5 . .
N1 C10 H10B 109.5 . .
C11 C10 H10B 109.5 . .
H10A C10 H10B 108.1 . .
N1 C30 C31 111.0(3) . .
N1 C30 H30A 109.4 . .
C31 C30 H30A 109.4 . .
N1 C30 H30B 109.4 . .
C31 C30 H30B 109.4 . .
H30A C30 H30B 108.0 . .
C26 C25 C24 117.9(3) . .
C26 C25 H25 121.1 . .
C24 C25 H25 121.1 . .
N31 C36 C35 123.5(4) . .
N31 C36 H36 118.3 . .
C35 C36 H36 118.3 . .
N10 C11 C10 106.8(3) . .
N10 C11 H11A 110.4 . .
C10 C11 H11A 110.4 . .
N10 C11 H11B 110.4 . .
C10 C11 H11B 110.4 . .
H11A C11 H11B 108.6 . .
C33 C34 C35 121.1(3) . .
C33 C34 H34 119.4 . .
C35 C34 H34 119.4 . .
C23 C24 C25 120.6(3) . .
C23 C24 H24 119.7 . .
C25 C24 H24 119.7 . .

loop_
_geom_bond_atom_site_label_1
_geom_bond_atom_site_label_2
_geom_bond_distance
_geom_bond_site_symmetry_2
Th1 N30 2.373(3) .
Th1 N10 2.394(3) .
Th1 N20 2.408(3) .
Th1 N31 2.621(3) .
Th1 N11 2.665(3) .
Th1 N21 2.670(3) .
Th1 N1 2.783(3) .
Th1 Cl1 2.9124(8) .
Th1 Cl1 2.9475(8) 3_666
Th1 C12 2.996(3) .
Th1 C32 2.999(3) .
Th1 C22 3.037(3) .
Cl1 Th1 2.9475(8) 3_666
N11 C16 1.333(4) .
N11 C12 1.359(4) .
N1 C20 1.478(5) .
N1 C30 1.483(4) .
N1 C10 1.492(4) .
N21 C26 1.334(4) .
N21 C22 1.361(4) .
N31 C36 1.328(4) .
N31 C32 1.377(4) .
N20 C22 1.351(4) .
N20 C21 1.441(5) .
N10 C12 1.344(5) .
N10 C11 1.442(4) .
N30 C32 1.340(4) .
N30 C31 1.446(4) .
C23 C24 1.375(5) .
C23 C22 1.412(5) .
C23 H23 0.9500 .
C16 C15 1.374(5) .
C16 H16 0.9500 .
C20 C21 1.541(5) .
C20 H20A 0.9900 .
C20 H20B 0.9900 .
C31 C30 1.517(5) .
C31 H31A 0.9900 .
C31 H31B 0.9900 .
C32 C33 1.413(5) .
C35 C36 1.380(5) .
C35 C34 1.389(6) .
C35 H35 0.9500 .
C15 C14 1.396(5) .
C15 H15 0.9500 .
C12 C13 1.428(5) .
C33 C34 1.370(5) .
C33 H33 0.9500 .
C21 H21A 0.9900 .
C21 H21B 0.9900 .
C26 C25 1.372(5) .
C26 H26 0.9500 .
C14 C13 1.365(5) .
C14 H14 0.9500 .
C13 H13 0.9500 .
C10 C11 1.506(5) .
C10 H10A 0.9900 .
C10 H10B 0.9900 .
C30 H30A 0.9900 .
C30 H30B 0.9900 .
C25 C24 1.388(5) .
C25 H25 0.9500 .
C36 H36 0.9500 .
C11 H11A 0.9900 .
C11 H11B 0.9900 .
C34 H34 0.9500 .
C24 H24 0.9500 .
